data_1515470
loop_
_publ_author_name
'Zhang, Fan'
'G\"otz, G\"unther'
'Mena-Osteritz, Elena'
'Weil, Matthias'
'Sarkar, Biprajit'
'Kaim, Wolfgang'
'B\"auerle, Peter'

_publ_section_title
;
 Molecular and electronic structure of cyclo[10]thiophene in various
 oxidation states: polaron pair vs. bipolaron
;
_journal_issue 4
_journal_name_full 'Chemical Science'
_journal_page_first 781
_journal_paper_doi 10.1039/c0sc00560f
_journal_volume 2
_journal_year 2011
_chemical_formula_moiety 'C72 H84 S10, C3.47 Cl4.19, 2(C H Cl3)'
_chemical_formula_sum 'C77.5 H86 Cl10.2 S10'
_chemical_formula_weight 1699.65
_chemical_name_systematic
;
?
;
_space_group_IT_number 2
_symmetry_cell_setting triclinic
_symmetry_space_group_name_Hall '-P 1'
_symmetry_space_group_name_H-M 'P -1'
_atom_sites_solution_hydrogens geom
_atom_sites_solution_primary direct
_atom_sites_solution_secondary difmap
_audit_creation_method SHELXL-97
_cell_angle_alpha 93.282(2)
_cell_angle_beta 107.469(2)
_cell_angle_gamma 106.870(2)
_cell_formula_units_Z 1
_cell_length_a 11.0629(4)
_cell_length_b 13.6610(5)
_cell_length_c 15.0564(6)
_cell_measurement_reflns_used 3689
_cell_measurement_temperature 100(2)
_cell_measurement_theta_max 23.270
_cell_measurement_theta_min 2.325
_cell_volume 2050.98(14)
_computing_cell_refinement 'SAINT (Bruker, 2008)'
_computing_data_collection 'APEX2 (Bruker, 2008)'
_computing_data_reduction SAINT
_computing_publication_material SHELXL-97
_computing_structure_refinement 'SHELXL-97 (Sheldrick, 2008)'
_computing_structure_solution 'SHELXS-97 (Sheldrick, 2008)'
_diffrn_ambient_temperature 100(2)
_diffrn_measured_fraction_theta_full 0.985
_diffrn_measured_fraction_theta_max 0.985
_diffrn_measurement_device_type 'Bruker APEXII CCD area detector'
_diffrn_measurement_method '\w and \f-scans'
_diffrn_radiation_monochromator graphite
_diffrn_radiation_source 'fine-focus sealed tube'
_diffrn_radiation_type MoK\a
_diffrn_radiation_wavelength 0.71073
_diffrn_reflns_av_R_equivalents 0.0572
_diffrn_reflns_av_sigmaI/netI 0.0743
_diffrn_reflns_limit_h_max 12
_diffrn_reflns_limit_h_min -12
_diffrn_reflns_limit_k_max 14
_diffrn_reflns_limit_k_min -15
_diffrn_reflns_limit_l_max 16
_diffrn_reflns_limit_l_min -16
_diffrn_reflns_number 19882
_diffrn_reflns_theta_full 22.99
_diffrn_reflns_theta_max 22.99
_diffrn_reflns_theta_min 2.85
_diffrn_standards_number 0
_exptl_absorpt_coefficient_mu 0.643
_exptl_absorpt_correction_T_max 0.9504
_exptl_absorpt_correction_T_min 0.8931
_exptl_absorpt_correction_type multi-scan
_exptl_absorpt_process_details
;
SADABS (Bruker, 2008)
;
_exptl_crystal_colour red
_exptl_crystal_density_diffrn 1.376
_exptl_crystal_density_method 'not measured'
_exptl_crystal_description 'triangular fragment'
_exptl_crystal_F_000 884
_exptl_crystal_size_max 0.18
_exptl_crystal_size_mid 0.18
_exptl_crystal_size_min 0.08
_refine_diff_density_max 1.693
_refine_diff_density_min -0.904
_refine_diff_density_rms 0.102
_refine_ls_extinction_method none
_refine_ls_goodness_of_fit_ref 1.032
_refine_ls_hydrogen_treatment constr
_refine_ls_matrix_type full
_refine_ls_number_parameters 477
_refine_ls_number_reflns 5618
_refine_ls_number_restraints 0
_refine_ls_restrained_S_all 1.032
_refine_ls_R_factor_all 0.1242
_refine_ls_R_factor_gt 0.0775
_refine_ls_shift/su_max 0.000
_refine_ls_shift/su_mean 0.000
_refine_ls_structure_factor_coef Fsqd
_refine_ls_weighting_details 'w=1/[\s^2^(Fo^2^)+(0.0845P)^2^+13.4099P] where P=(Fo^2^+2Fc^2^)/3'
_refine_ls_weighting_scheme calc
_refine_ls_wR_factor_gt 0.1857
_refine_ls_wR_factor_ref 0.2188
_reflns_number_gt 3702
_reflns_number_total 5618
_reflns_threshold_expression I>2\s(I)
_cod_data_source_file c0sc00560f.txt
_cod_data_source_block cyclothiophene[10]
_cod_original_cell_volume 2050.98(13)
_cod_original_formula_sum 'C77.50 H86 Cl10.20 S10'
_cod_database_code 1515470

loop_
_symmetry_equiv_pos_as_xyz
'x, y, z'
'-x, -y, -z'

loop_
_atom_site_label
_atom_site_type_symbol
_atom_site_fract_x
_atom_site_fract_y
_atom_site_fract_z
_atom_site_U_iso_or_equiv
_atom_site_adp_type
_atom_site_occupancy
_atom_site_symmetry_multiplicity
_atom_site_calc_flag
_atom_site_refinement_flags
S1 S 1.34731(18) 0.73598(14) 0.39903(13) 0.0277(5) Uani 1 1 d .
C1A C 1.4840(7) 0.8443(5) 0.4599(5) 0.0252(17) Uani 1 1 d .
C1B C 1.5099(7) 0.9117(5) 0.3991(5) 0.0289(18) Uani 1 1 d .
H1B H 1.5803 0.9739 0.4177 0.035 Uiso 1 1 calc R
C1C C 1.4211(7) 0.8790(6) 0.3062(5) 0.0288(18) Uani 1 1 d .
H1C H 1.4274 0.9170 0.2575 0.035 Uiso 1 1 calc R
C1D C 1.3244(7) 0.7854(6) 0.2945(5) 0.0277(17) Uani 1 1 d .
S2 S 1.06423(18) 0.65318(14) 0.22258(12) 0.0264(5) Uani 1 1 d .
C2A C 1.2123(7) 0.7285(5) 0.2103(5) 0.0278(17) Uani 1 1 d .
C2B C 1.2007(7) 0.7245(6) 0.1177(5) 0.0299(18) Uani 1 1 d .
H2B H 1.2695 0.7610 0.0970 0.036 Uiso 1 1 calc R
C2C C 1.0761(7) 0.6607(5) 0.0562(5) 0.0282(18) Uani 1 1 d .
H2C H 1.0543 0.6508 -0.0091 0.034 Uiso 1 1 calc R
C2D C 0.9897(7) 0.6145(5) 0.1017(5) 0.0254(17) Uani 1 1 d .
S3 S 0.81266(18) 0.44832(14) 0.13687(13) 0.0277(5) Uani 1 1 d .
C3A C 0.8549(7) 0.5388(6) 0.0662(5) 0.0256(17) Uani 1 1 d .
C3B C 0.7518(7) 0.5281(6) -0.0150(5) 0.0286(18) Uani 1 1 d .
C3C C 0.6328(7) 0.4427(6) -0.0204(5) 0.0265(17) Uani 1 1 d .
C3D C 0.6517(7) 0.3959(5) 0.0576(5) 0.0259(17) Uani 1 1 d .
C31 C 0.7581(8) 0.5976(6) -0.0876(5) 0.0320(18) Uani 1 1 d .
H31A H 0.8219 0.6651 -0.0569 0.038 Uiso 1 1 calc R
H31B H 0.6711 0.6063 -0.1138 0.038 Uiso 1 1 calc R
C32 C 0.7982(9) 0.5591(6) -0.1688(5) 0.039(2) Uani 1 1 d .
H32A H 0.8798 0.5421 -0.1429 0.047 Uiso 1 1 calc R
H32B H 0.7284 0.4963 -0.2054 0.047 Uiso 1 1 calc R
C33 C 0.8204(13) 0.6383(9) -0.2333(7) 0.079(4) Uani 1 1 d .
H33A H 0.7366 0.6508 -0.2628 0.095 Uiso 1 1 calc R
H33B H 0.8842 0.7029 -0.1954 0.095 Uiso 1 1 calc R
C34 C 0.8705(14) 0.6078(10) -0.3085(8) 0.094(4) Uani 1 1 d .
H34A H 0.9519 0.5927 -0.2803 0.141 Uiso 1 1 calc R
H34B H 0.8875 0.6637 -0.3437 0.141 Uiso 1 1 calc R
H34C H 0.8044 0.5475 -0.3500 0.141 Uiso 1 1 calc R
C35 C 0.5002(7) 0.4186(6) -0.0980(5) 0.0316(18) Uani 1 1 d .
H35A H 0.4952 0.4821 -0.1223 0.038 Uiso 1 1 calc R
H35B H 0.4294 0.3966 -0.0708 0.038 Uiso 1 1 calc R
C36 C 0.4729(7) 0.3357(6) -0.1807(5) 0.0333(19) Uani 1 1 d .
H36A H 0.5430 0.3563 -0.2088 0.040 Uiso 1 1 calc R
H36B H 0.4739 0.2708 -0.1581 0.040 Uiso 1 1 calc R
C37 C 0.3388(8) 0.3207(7) -0.2543(6) 0.047(2) Uani 1 1 d .
H37A H 0.2700 0.3053 -0.2249 0.056 Uiso 1 1 calc R
H37B H 0.3404 0.3846 -0.2797 0.056 Uiso 1 1 calc R
C38 C 0.3048(10) 0.2362(10) -0.3320(8) 0.084(4) Uani 1 1 d .
H38A H 0.3740 0.2501 -0.3602 0.126 Uiso 1 1 calc R
H38B H 0.2213 0.2314 -0.3786 0.126 Uiso 1 1 calc R
H38C H 0.2971 0.1719 -0.3078 0.126 Uiso 1 1 calc R
S4 S 0.58082(17) 0.32233(14) 0.20717(13) 0.0265(5) Uani 1 1 d .
C4A C 0.5572(7) 0.3170(6) 0.0873(5) 0.0282(18) Uani 1 1 d .
C4B C 0.4476(7) 0.2339(6) 0.0378(5) 0.0302(18) Uani 1 1 d .
H4B H 0.4173 0.2182 -0.0276 0.036 Uiso 1 1 calc R
C4C C 0.3851(8) 0.1748(6) 0.0942(6) 0.037(2) Uani 1 1 d .
H4C H 0.3096 0.1164 0.0696 0.045 Uiso 1 1 calc R
C4D C 0.4460(7) 0.2111(5) 0.1897(5) 0.0273(17) Uani 1 1 d .
S5 S 0.55511(17) 0.20293(14) 0.37572(13) 0.0275(5) Uani 1 1 d .
C5A C 0.4194(7) 0.1718(5) 0.2722(5) 0.0266(17) Uani 1 1 d .
C5B C 0.3025(7) 0.1192(5) 0.2869(5) 0.0258(17) Uani 1 1 d .
C5C C 0.3216(7) 0.1072(6) 0.3825(5) 0.0298(18) Uani 1 1 d .
C5D C 0.4532(7) 0.1494(5) 0.4403(5) 0.0274(17) Uani 1 1 d .
C51 C 0.1688(7) 0.0787(6) 0.2091(5) 0.0318(18) Uani 1 1 d .
H51A H 0.1672 0.1245 0.1622 0.038 Uiso 1 1 calc R
H51B H 0.0990 0.0803 0.2352 0.038 Uiso 1 1 calc R
C52 C 0.1376(8) -0.0315(6) 0.1609(6) 0.041(2) Uani 1 1 d .
H52A H 0.1936 -0.0297 0.1218 0.049 Uiso 1 1 calc R
H52B H 0.1615 -0.0734 0.2090 0.049 Uiso 1 1 calc R
C53 C -0.0075(8) -0.0837(7) 0.1001(7) 0.053(3) Uani 1 1 d .
H53A H -0.0143 -0.1436 0.0588 0.064 Uiso 1 1 calc R
H53B H -0.0385 -0.0360 0.0611 0.064 Uiso 1 1 calc R
C54 C -0.0970(9) -0.1181(8) 0.1611(8) 0.075(4) Uani 1 1 d .
H54A H -0.0709 -0.1695 0.1960 0.113 Uiso 1 1 calc R
H54B H -0.1887 -0.1469 0.1212 0.113 Uiso 1 1 calc R
H54C H -0.0871 -0.0594 0.2041 0.113 Uiso 1 1 calc R
C55 C 0.2111(7) 0.0577(6) 0.4217(6) 0.0313(18) Uani 1 1 d .
H55A H 0.1309 0.0723 0.3865 0.038 Uiso 1 1 calc R
H55B H 0.2374 0.0898 0.4867 0.038 Uiso 1 1 calc R
C56 C 0.1768(8) -0.0604(6) 0.4184(6) 0.042(2) Uani 1 1 d .
H56A H 0.2588 -0.0773 0.4427 0.050 Uiso 1 1 calc R
H56B H 0.1319 -0.0946 0.3536 0.050 Uiso 1 1 calc R
C57 C 0.0839(8) -0.1009(6) 0.4786(8) 0.059(3) Uani 1 1 d .
H57A H 0.1273 -0.0637 0.5426 0.071 Uiso 1 1 calc R
H57B H 0.0008 -0.0861 0.4525 0.071 Uiso 1 1 calc R
C58 C 0.0526(10) -0.2155(8) 0.4810(8) 0.066(3) Uani 1 1 d .
H58A H 0.0151 -0.2525 0.4177 0.099 Uiso 1 1 calc R
H58B H -0.0105 -0.2373 0.5137 0.099 Uiso 1 1 calc R
H58C H 0.1334 -0.2296 0.5132 0.099 Uiso 1 1 calc R
C1S C 0.7035(10) 0.1100(7) 0.1503(6) 0.053(2) Uani 1 1 d .
H1S H 0.6501 0.1569 0.1391 0.064 Uiso 1 1 calc R
Cl1 Cl 0.7828(3) 0.1157(2) 0.06659(18) 0.0685(8) Uani 1 1 d .
Cl2 Cl 0.8177(4) 0.1487(4) 0.2627(2) 0.1404(19) Uani 1 1 d .
Cl3 Cl 0.5957(4) -0.0157(2) 0.1389(4) 0.1281(17) Uani 1 1 d .
C2S C 0.0000 -0.5000 0.5000 0.16(2) Uani 0.85(8) 2 d SP
Cl4 Cl -0.032(2) -0.4641(18) 0.6022(11) 0.147(12) Uani 0.242(15) 1 d P
Cl5 Cl 0.0992(10) -0.4957(9) 0.6035(7) 0.121(6) Uani 0.442(17) 1 d P
Cl6 Cl 0.1487(10) -0.4606(9) 0.5406(10) 0.138(7) Uani 0.426(18) 1 d P
CS3 C 0.2628(19) -0.5195(14) 0.5265(14) 0.074(9) Uani 0.60(4) 1 d P
CS4 C 0.497(2) -0.427(2) 0.5645(15) 0.097(11) Uiso 0.71(6) 1 d P
Cl7 Cl 0.3588(8) -0.6473(6) 0.4853(5) 0.076(3) Uiso 0.378(10) 1 d P
Cl8 Cl 0.4902(9) -0.4767(8) 0.6210(8) 0.074(5) Uiso 0.328(13) 1 d P
Cl9 Cl 0.452(3) -0.514(3) 0.543(2) 0.183(15) Uiso 0.28(2) 1 d P

loop_
_atom_site_aniso_label
_atom_site_aniso_U_11
_atom_site_aniso_U_22
_atom_site_aniso_U_33
_atom_site_aniso_U_23
_atom_site_aniso_U_13
_atom_site_aniso_U_12
S1 0.0238(10) 0.0222(10) 0.0306(11) 0.0002(8) 0.0090(8) -0.0013(8)
C1A 0.017(4) 0.018(4) 0.036(5) -0.004(3) 0.011(3) -0.003(3)
C1B 0.016(4) 0.019(4) 0.041(5) -0.007(4) 0.008(4) -0.005(3)
C1C 0.025(4) 0.027(4) 0.037(5) 0.007(4) 0.017(4) 0.005(4)
C1D 0.018(4) 0.027(4) 0.034(4) -0.006(3) 0.009(3) 0.003(3)
S2 0.0239(10) 0.0255(11) 0.0246(10) -0.0006(8) 0.0082(8) 0.0010(8)
C2A 0.030(4) 0.023(4) 0.035(5) 0.008(3) 0.015(4) 0.009(3)
C2B 0.032(4) 0.031(5) 0.031(5) 0.008(4) 0.017(4) 0.010(4)
C2C 0.031(4) 0.031(4) 0.023(4) 0.002(3) 0.010(4) 0.010(4)
C2D 0.027(4) 0.024(4) 0.023(4) 0.004(3) 0.007(3) 0.008(3)
S3 0.0242(10) 0.0270(11) 0.0249(10) 0.0015(8) 0.0039(8) 0.0027(8)
C3A 0.029(4) 0.028(4) 0.025(4) 0.001(3) 0.012(4) 0.013(3)
C3B 0.034(4) 0.029(4) 0.024(4) -0.004(3) 0.010(4) 0.011(4)
C3C 0.026(4) 0.032(4) 0.024(4) -0.003(3) 0.008(3) 0.014(4)
C3D 0.019(4) 0.027(4) 0.021(4) -0.009(3) 0.000(3) 0.001(3)
C31 0.030(4) 0.037(5) 0.028(4) 0.001(4) 0.008(4) 0.013(4)
C32 0.048(5) 0.039(5) 0.031(5) 0.003(4) 0.011(4) 0.019(4)
C33 0.153(11) 0.105(9) 0.051(6) 0.057(6) 0.070(7) 0.100(9)
C34 0.109(10) 0.094(10) 0.083(9) 0.030(7) 0.038(8) 0.030(8)
C35 0.027(4) 0.037(5) 0.031(4) 0.002(4) 0.007(4) 0.013(4)
C36 0.033(4) 0.034(5) 0.025(4) -0.004(3) 0.006(4) 0.006(4)
C37 0.027(5) 0.068(6) 0.032(5) -0.013(4) 0.003(4) 0.006(4)
C38 0.033(6) 0.119(10) 0.077(8) -0.047(7) -0.004(5) 0.022(6)
S4 0.0211(10) 0.0231(10) 0.0264(10) -0.0014(8) 0.0023(8) 0.0006(8)
C4A 0.024(4) 0.028(4) 0.027(4) 0.000(3) 0.002(3) 0.007(4)
C4B 0.019(4) 0.036(5) 0.027(4) -0.004(4) 0.002(3) 0.003(4)
C4C 0.030(4) 0.033(5) 0.041(5) -0.005(4) 0.007(4) 0.006(4)
C4D 0.018(4) 0.018(4) 0.037(5) -0.002(3) 0.005(3) 0.000(3)
S5 0.0163(9) 0.0266(11) 0.0316(11) -0.0008(8) 0.0057(8) -0.0014(8)
C5A 0.019(4) 0.023(4) 0.031(4) -0.002(3) 0.003(3) 0.003(3)
C5B 0.017(4) 0.018(4) 0.034(4) -0.003(3) 0.002(3) 0.001(3)
C5C 0.015(4) 0.025(4) 0.042(5) -0.006(4) 0.009(4) -0.002(3)
C5D 0.022(4) 0.023(4) 0.034(5) -0.002(3) 0.012(4) 0.001(3)
C51 0.018(4) 0.027(4) 0.042(5) -0.001(4) 0.005(4) 0.001(3)
C52 0.028(5) 0.031(5) 0.051(5) -0.004(4) 0.002(4) 0.005(4)
C53 0.035(5) 0.028(5) 0.067(7) -0.004(5) -0.015(5) 0.001(4)
C54 0.027(5) 0.051(6) 0.101(9) 0.026(6) -0.018(5) -0.016(5)
C55 0.019(4) 0.028(4) 0.042(5) -0.004(4) 0.008(4) 0.005(3)
C56 0.019(4) 0.032(5) 0.069(6) -0.003(4) 0.017(4) -0.001(4)
C57 0.023(5) 0.027(5) 0.126(9) 0.009(5) 0.034(5) -0.002(4)
C58 0.053(6) 0.066(7) 0.079(8) 0.018(6) 0.028(6) 0.012(5)
C1S 0.075(7) 0.051(6) 0.049(6) 0.012(5) 0.027(5) 0.035(5)
Cl1 0.0832(19) 0.0734(18) 0.0616(17) 0.0194(14) 0.0408(15) 0.0249(15)
Cl2 0.145(4) 0.248(5) 0.052(2) -0.011(2) 0.006(2) 0.132(4)
Cl3 0.163(4) 0.055(2) 0.238(5) 0.047(2) 0.162(4) 0.037(2)
C2S 0.13(3) 0.13(3) 0.19(5) 0.07(3) 0.02(3) 0.04(2)
Cl4 0.128(18) 0.23(2) 0.051(11) 0.055(12) 0.005(9) 0.037(15)
Cl5 0.084(8) 0.166(10) 0.059(6) -0.029(6) 0.003(5) -0.010(6)
Cl6 0.068(7) 0.159(11) 0.126(12) 0.003(7) -0.001(6) -0.014(6)
CS3 0.073(15) 0.061(13) 0.097(16) 0.026(11) 0.036(12) 0.024(10)

loop_
_atom_type_symbol
_atom_type_description
_atom_type_scat_dispersion_real
_atom_type_scat_dispersion_imag
_atom_type_scat_source
C C 0.0033 0.0016 'International Tables Vol C Tables 4.2.6.8 and 6.1.1.4'
H H 0.0000 0.0000 'International Tables Vol C Tables 4.2.6.8 and 6.1.1.4'
S S 0.1246 0.1234 'International Tables Vol C Tables 4.2.6.8 and 6.1.1.4'
Cl Cl 0.1484 0.1585 'International Tables Vol C Tables 4.2.6.8 and 6.1.1.4'

loop_
_geom_angle_atom_site_label_1
_geom_angle_atom_site_label_2
_geom_angle_atom_site_label_3
_geom_angle
_geom_angle_site_symmetry_1
_geom_angle_site_symmetry_3
C1D S1 C1A 92.5(3) . .
C1B C1A C5D 131.5(6) . 2_766
C1B C1A S1 109.5(5) . .
C5D C1A S1 119.0(5) 2_766 .
C1A C1B C1C 114.3(6) . .
C1A C1B H1B 122.9 . .
C1C C1B H1B 122.9 . .
C1D C1C C1B 113.2(7) . .
C1D C1C H1C 123.4 . .
C1B C1C H1C 123.4 . .
C1C C1D C2A 129.4(7) . .
C1C C1D S1 110.5(6) . .
C2A C1D S1 120.1(5) . .
C2A S2 C2D 92.1(3) . .
C2B C2A C1D 130.5(7) . .
C2B C2A S2 110.3(6) . .
C1D C2A S2 119.2(5) . .
C2A C2B C2C 114.2(7) . .
C2A C2B H2B 122.9 . .
C2C C2B H2B 122.9 . .
C2D C2C C2B 113.2(6) . .
C2D C2C H2C 123.4 . .
C2B C2C H2C 123.4 . .
C2C C2D C3A 131.5(6) . .
C2C C2D S2 110.2(5) . .
C3A C2D S2 118.2(5) . .
C3A S3 C3D 91.4(4) . .
C3B C3A C2D 130.3(7) . .
C3B C3A S3 112.4(5) . .
C2D C3A S3 117.3(5) . .
C3A C3B C3C 111.6(6) . .
C3A C3B C31 124.2(7) . .
C3C C3B C31 124.2(7) . .
C3D C3C C3B 112.1(6) . .
C3D C3C C35 124.2(7) . .
C3B C3C C35 123.3(7) . .
C3C C3D C4A 130.7(6) . .
C3C C3D S3 112.4(5) . .
C4A C3D S3 116.7(5) . .
C3B C31 C32 114.8(6) . .
C3B C31 H31A 108.6 . .
C32 C31 H31A 108.6 . .
C3B C31 H31B 108.6 . .
C32 C31 H31B 108.6 . .
H31A C31 H31B 107.5 . .
C33 C32 C31 112.6(7) . .
C33 C32 H32A 109.1 . .
C31 C32 H32A 109.1 . .
C33 C32 H32B 109.1 . .
C31 C32 H32B 109.1 . .
H32A C32 H32B 107.8 . .
C34 C33 C32 114.5(8) . .
C34 C33 H33A 108.6 . .
C32 C33 H33A 108.6 . .
C34 C33 H33B 108.6 . .
C32 C33 H33B 108.6 . .
H33A C33 H33B 107.6 . .
C33 C34 H34A 109.5 . .
C33 C34 H34B 109.5 . .
H34A C34 H34B 109.5 . .
C33 C34 H34C 109.5 . .
H34A C34 H34C 109.5 . .
H34B C34 H34C 109.5 . .
C3C C35 C36 115.9(6) . .
C3C C35 H35A 108.3 . .
C36 C35 H35A 108.3 . .
C3C C35 H35B 108.3 . .
C36 C35 H35B 108.3 . .
H35A C35 H35B 107.4 . .
C37 C36 C35 110.6(6) . .
C37 C36 H36A 109.5 . .
C35 C36 H36A 109.5 . .
C37 C36 H36B 109.5 . .
C35 C36 H36B 109.5 . .
H36A C36 H36B 108.1 . .
C38 C37 C36 112.1(7) . .
C38 C37 H37A 109.2 . .
C36 C37 H37A 109.2 . .
C38 C37 H37B 109.2 . .
C36 C37 H37B 109.2 . .
H37A C37 H37B 107.9 . .
C37 C38 H38A 109.5 . .
C37 C38 H38B 109.5 . .
H38A C38 H38B 109.5 . .
C37 C38 H38C 109.5 . .
H38A C38 H38C 109.5 . .
H38B C38 H38C 109.5 . .
C4D S4 C4A 93.0(4) . .
C4B C4A C3D 132.2(7) . .
C4B C4A S4 109.6(5) . .
C3D C4A S4 118.2(5) . .
C4A C4B C4C 114.2(7) . .
C4A C4B H4B 122.9 . .
C4C C4B H4B 122.9 . .
C4D C4C C4B 113.8(7) . .
C4D C4C H4C 123.1 . .
C4B C4C H4C 123.1 . .
C4C C4D C5A 132.3(7) . .
C4C C4D S4 109.3(6) . .
C5A C4D S4 118.4(5) . .
C5A S5 C5D 91.9(3) . .
C5B C5A C4D 131.9(7) . .
C5B C5A S5 111.3(5) . .
C4D C5A S5 116.6(5) . .
C5A C5B C5C 112.7(6) . .
C5A C5B C51 123.3(7) . .
C5C C5B C51 124.0(6) . .
C5D C5C C5B 113.4(6) . .
C5D C5C C55 121.4(7) . .
C5B C5C C55 125.2(6) . .
C5C C5D C1A 131.8(6) . 2_766
C5C C5D S5 110.6(5) . .
C1A C5D S5 117.5(5) 2_766 .
C5B C51 C52 113.6(6) . .
C5B C51 H51A 108.8 . .
C52 C51 H51A 108.8 . .
C5B C51 H51B 108.8 . .
C52 C51 H51B 108.8 . .
H51A C51 H51B 107.7 . .
C53 C52 C51 114.6(7) . .
C53 C52 H52A 108.6 . .
C51 C52 H52A 108.6 . .
C53 C52 H52B 108.6 . .
C51 C52 H52B 108.6 . .
H52A C52 H52B 107.6 . .
C52 C53 C54 111.2(8) . .
C52 C53 H53A 109.4 . .
C54 C53 H53A 109.4 . .
C52 C53 H53B 109.4 . .
C54 C53 H53B 109.4 . .
H53A C53 H53B 108.0 . .
C53 C54 H54A 109.5 . .
C53 C54 H54B 109.5 . .
H54A C54 H54B 109.5 . .
C53 C54 H54C 109.5 . .
H54A C54 H54C 109.5 . .
H54B C54 H54C 109.5 . .
C5C C55 C56 114.8(6) . .
C5C C55 H55A 108.6 . .
C56 C55 H55A 108.6 . .
C5C C55 H55B 108.6 . .
C56 C55 H55B 108.6 . .
H55A C55 H55B 107.5 . .
C55 C56 C57 110.9(6) . .
C55 C56 H56A 109.5 . .
C57 C56 H56A 109.5 . .
C55 C56 H56B 109.5 . .
C57 C56 H56B 109.5 . .
H56A C56 H56B 108.0 . .
C58 C57 C56 112.8(7) . .
C58 C57 H57A 109.0 . .
C56 C57 H57A 109.0 . .
C58 C57 H57B 109.0 . .
C56 C57 H57B 109.0 . .
H57A C57 H57B 107.8 . .
C57 C58 H58A 109.5 . .
C57 C58 H58B 109.5 . .
H58A C58 H58B 109.5 . .
C57 C58 H58C 109.5 . .
H58A C58 H58C 109.5 . .
H58B C58 H58C 109.5 . .
Cl2 C1S Cl1 111.3(6) . .
Cl2 C1S Cl3 110.5(5) . .
Cl1 C1S Cl3 109.8(5) . .
Cl2 C1S H1S 108.4 . .
Cl1 C1S H1S 108.4 . .
Cl3 C1S H1S 108.4 . .
Cl6 C2S Cl6 180.000(2) 2_546 .
Cl6 C2S Cl5 131.2(5) 2_546 .
Cl6 C2S Cl5 48.8(5) . .
Cl6 C2S Cl5 48.8(5) 2_546 2_546
Cl6 C2S Cl5 131.2(5) . 2_546
Cl5 C2S Cl5 180.0(9) . 2_546
Cl6 C2S Cl4 97.0(9) 2_546 2_546
Cl6 C2S Cl4 83.0(9) . 2_546
Cl5 C2S Cl4 122.3(7) . 2_546
Cl5 C2S Cl4 57.7(7) 2_546 2_546
Cl6 C2S Cl4 83.0(9) 2_546 .
Cl6 C2S Cl4 97.0(9) . .
Cl5 C2S Cl4 57.7(7) . .
Cl5 C2S Cl4 122.3(7) 2_546 .
Cl4 C2S Cl4 180.0(12) 2_546 .
Cl5 Cl4 C2S 56.4(8) . .
Cl5 Cl4 Cl6 95.0(12) . 2_546
C2S Cl4 Cl6 43.2(5) . 2_546
Cl5 Cl4 Cl6 28.9(6) . .
C2S Cl4 Cl6 37.4(5) . .
Cl6 Cl4 Cl6 80.5(8) 2_546 .
Cl6 Cl5 C2S 61.0(6) . .
Cl6 Cl5 Cl4 113.2(12) . .
C2S Cl5 Cl4 65.9(7) . .
Cl5 Cl6 C2S 70.2(7) . .
Cl5 Cl6 CS3 111.5(12) . .
C2S Cl6 CS3 128.5(10) . .
Cl5 Cl6 Cl4 115.1(8) . 2_546
C2S Cl6 Cl4 53.8(7) . 2_546
CS3 Cl6 Cl4 84.7(11) . 2_546
Cl5 Cl6 Cl4 37.9(8) . .
C2S Cl6 Cl4 45.7(6) . .
CS3 Cl6 Cl4 147.6(11) . .
Cl4 Cl6 Cl4 99.5(8) 2_546 .
Cl6 CS3 Cl9 150.7(15) . .
Cl8 CS4 Cl9 61.4(18) . .
Cl8 CS4 Cl7 135.4(16) . 2_646
Cl9 CS4 Cl7 117.1(19) . 2_646
Cl8 CS4 Cl9 115(2) . 2_646
Cl9 CS4 Cl9 65(2) . 2_646
Cl7 CS4 Cl9 53.3(10) 2_646 2_646
Cl9 Cl7 CS4 65.0(11) . 2_646
CS4 Cl8 Cl9 59.7(14) . .
CS4 Cl9 Cl8 58.9(19) . .
CS4 Cl9 Cl7 168(2) . .
Cl8 Cl9 Cl7 131(2) . .
CS4 Cl9 Cl9 82(2) . 2_646
Cl8 Cl9 Cl9 126(3) . 2_646
Cl7 Cl9 Cl9 94(2) . 2_646
CS4 Cl9 CS3 95(2) . .
Cl8 Cl9 CS3 92.6(16) . .
Cl7 Cl9 CS3 78.5(12) . .
Cl9 Cl9 CS3 129(2) 2_646 .
CS4 Cl9 CS4 115(2) . 2_646
Cl8 Cl9 CS4 145.1(19) . 2_646
Cl7 Cl9 CS4 61.7(15) . 2_646
Cl9 Cl9 CS4 33.1(12) 2_646 2_646
CS3 Cl9 CS4 122.1(18) . 2_646

loop_
_geom_bond_atom_site_label_1
_geom_bond_atom_site_label_2
_geom_bond_distance
_geom_bond_site_symmetry_2
S1 C1D 1.726(8) .
S1 C1A 1.741(7) .
C1A C1B 1.367(10) .
C1A C5D 1.438(10) 2_766
C1B C1C 1.404(10) .
C1B H1B 0.9300 .
C1C C1D 1.370(10) .
C1C H1C 0.9300 .
C1D C2A 1.461(10) .
S2 C2A 1.733(7) .
S2 C2D 1.735(7) .
C2A C2B 1.357(10) .
C2B C2C 1.400(10) .
C2B H2B 0.9300 .
C2C C2D 1.370(10) .
C2C H2C 0.9300 .
C2D C3A 1.463(10) .
S3 C3A 1.729(7) .
S3 C3D 1.730(7) .
C3A C3B 1.365(10) .
C3B C3C 1.462(10) .
C3B C31 1.492(10) .
C3C C3D 1.359(10) .
C3C C35 1.507(10) .
C3D C4A 1.461(10) .
C31 C32 1.535(10) .
C31 H31A 0.9700 .
C31 H31B 0.9700 .
C32 C33 1.510(11) .
C32 H32A 0.9700 .
C32 H32B 0.9700 .
C33 C34 1.490(14) .
C33 H33A 0.9700 .
C33 H33B 0.9700 .
C34 H34A 0.9600 .
C34 H34B 0.9600 .
C34 H34C 0.9600 .
C35 C36 1.530(10) .
C35 H35A 0.9700 .
C35 H35B 0.9700 .
C36 C37 1.511(10) .
C36 H36A 0.9700 .
C36 H36B 0.9700 .
C37 C38 1.474(12) .
C37 H37A 0.9700 .
C37 H37B 0.9700 .
C38 H38A 0.9600 .
C38 H38B 0.9600 .
C38 H38C 0.9600 .
S4 C4D 1.734(7) .
S4 C4A 1.738(7) .
C4A C4B 1.370(10) .
C4B C4C 1.399(10) .
C4B H4B 0.9300 .
C4C C4D 1.383(10) .
C4C H4C 0.9300 .
C4D C5A 1.456(10) .
S5 C5A 1.735(7) .
S5 C5D 1.736(7) .
C5A C5B 1.374(10) .
C5B C5C 1.417(10) .
C5B C51 1.509(10) .
C5C C5D 1.380(10) .
C5C C55 1.517(10) .
C5D C1A 1.438(10) 2_766
C51 C52 1.529(10) .
C51 H51A 0.9700 .
C51 H51B 0.9700 .
C52 C53 1.517(11) .
C52 H52A 0.9700 .
C52 H52B 0.9700 .
C53 C54 1.539(14) .
C53 H53A 0.9700 .
C53 H53B 0.9700 .
C54 H54A 0.9600 .
C54 H54B 0.9600 .
C54 H54C 0.9600 .
C55 C56 1.540(11) .
C55 H55A 0.9700 .
C55 H55B 0.9700 .
C56 C57 1.572(12) .
C56 H56A 0.9700 .
C56 H56B 0.9700 .
C57 C58 1.508(12) .
C57 H57A 0.9700 .
C57 H57B 0.9700 .
C58 H58A 0.9600 .
C58 H58B 0.9600 .
C58 H58C 0.9600 .
C1S Cl2 1.722(10) .
C1S Cl1 1.732(9) .
C1S Cl3 1.747(10) .
C1S H1S 0.9800 .
C2S Cl6 1.488(10) 2_546
C2S Cl6 1.488(10) .
C2S Cl5 1.601(10) .
C2S Cl5 1.601(10) 2_546
C2S Cl4 1.75(2) 2_546
C2S Cl4 1.75(2) .
Cl4 Cl5 1.63(2) .
Cl4 Cl6 2.16(2) 2_546
Cl4 Cl6 2.43(3) .
Cl5 Cl6 1.280(13) .
Cl6 CS3 1.74(2) .
Cl6 Cl4 2.16(2) 2_546
CS3 Cl9 2.01(3) .
CS4 Cl8 1.13(2) .
CS4 Cl9 1.14(3) .
CS4 Cl7 2.00(2) 2_646
CS4 Cl9 2.06(4) 2_646
Cl7 Cl9 1.82(3) .
Cl7 CS4 2.00(2) 2_646
Cl8 Cl9 1.16(3) .
Cl9 Cl9 1.89(5) 2_646
Cl9 CS4 2.06(4) 2_646
